data_4347652
loop_
_publ_author_name
'Tsuchiya, Mizuho'
'Sakamoto, Ryota'
'Shimada, Masaki'
'Yamanoi, Yoshinori'
'Hattori, Yohei'
'Sugimoto, Kunihisa'
'Nishibori, Eiji'
'Nishihara, Hiroshi'

_publ_section_title
;
 Bis(dipyrrinato)zinc(II) Complexes: Emission in the Solid State.
;
_journal_issue 12
_journal_name_full 'Inorganic chemistry'
_journal_page_first 5732
_journal_page_last 5734
_journal_paper_doi 10.1021/acs.inorgchem.6b00431
_journal_volume 55
_journal_year 2016
_chemical_formula_moiety 'C50 H38 N4 zn- 3(C H2 Cl2)'
_chemical_formula_sum 'C53 H44 Cl6 N4 Zn'
_chemical_formula_weight 1015.07
_space_group_IT_number 2
_space_group_name_Hall '-P 1'
_space_group_name_H-M_alt 'P -1'
_symmetry_cell_setting triclinic
_symmetry_Int_Tables_number 2
_symmetry_space_group_name_Hall '-P 1'
_symmetry_space_group_name_H-M 'P -1'
_atom_sites_solution_hydrogens geom
_atom_sites_solution_primary direct
_atom_sites_solution_secondary difmap
_audit_creation_date 2015-09-29
_audit_creation_method 'by CrystalStructure 4.0'
_cell_angle_alpha 102.672(8)
_cell_angle_beta 107.805(8)
_cell_angle_gamma 94.872(7)
_cell_formula_units_Z 2
_cell_length_a 11.3092(16)
_cell_length_b 13.973(2)
_cell_length_c 16.046(3)
_cell_measurement_reflns_used 31865
_cell_measurement_temperature 100
_cell_measurement_theta_max 13.41
_cell_measurement_theta_min 0.76
_cell_volume 2323.6(7)
_computing_cell_refinement PROCESS-AUTO
_computing_data_collection PROCESS-AUTO
_computing_data_reduction PROCESS-AUTO
_computing_molecular_graphics 'CrystalStructure 4.0'
_computing_publication_material 'CrystalStructure 4.0 (Rigaku, 2010)'
_computing_structure_refinement 'SHELXL97 (Sheldrick, 2008)'
_computing_structure_solution 'SIR2004 (Burla, et al., 2005)'
_diffrn_ambient_temperature 100
_diffrn_measured_fraction_theta_full 0.999
_diffrn_measured_fraction_theta_max 0.999
_diffrn_measurement_device_type 'Rigaku R-AXIS IV'
_diffrn_radiation_type Synchrotron
_diffrn_radiation_wavelength 0.35400
_diffrn_reflns_av_R_equivalents 0.0981
_diffrn_reflns_limit_h_max 14
_diffrn_reflns_limit_h_min -14
_diffrn_reflns_limit_k_max 18
_diffrn_reflns_limit_k_min -18
_diffrn_reflns_limit_l_max 20
_diffrn_reflns_limit_l_min -20
_diffrn_reflns_number 40527
_diffrn_reflns_theta_full 13.29
_diffrn_reflns_theta_max 13.29
_diffrn_standards_number 0
_exptl_absorpt_coefficient_mu 0.137
_exptl_absorpt_correction_T_max 1.000
_exptl_absorpt_correction_T_min 0.657
_exptl_absorpt_correction_type multi-scan
_exptl_absorpt_process_details 'CrystalClear (Rigaku, ????)'
_exptl_crystal_colour brown
_exptl_crystal_density_diffrn 1.351
_exptl_crystal_density_method 'not measured'
_exptl_crystal_description unknown
_exptl_crystal_F_000 988.00
_exptl_crystal_size_max 0.9
_exptl_crystal_size_mid 0.8
_exptl_crystal_size_min 0.2
_refine_diff_density_max 1.960
_refine_diff_density_min -1.900
_refine_ls_extinction_method none
_refine_ls_goodness_of_fit_ref 1.294
_refine_ls_hydrogen_treatment noref
_refine_ls_number_parameters 577
_refine_ls_number_reflns 10655
_refine_ls_number_restraints 0
_refine_ls_R_factor_gt 0.1136
_refine_ls_shift/su_max 0.009
_refine_ls_structure_factor_coef Fsqd
_refine_ls_weighting_details 'w = 1/[\s^2^(Fo^2^)+(0.2000P)^2^+0.0000P] where P=(Fo^2^+2Fc^2^)/3'
_refine_ls_weighting_scheme calc
_refine_ls_wR_factor_ref 0.3625
_reflns_number_gt 7112
_reflns_number_total 10655
_reflns_threshold_expression F^2^>2.0\s(F^2^)
_cod_data_source_file ic6b00431_si_002.cif
_cod_data_source_block 2a2Zn-3CH2Cl2
_cod_database_code 4347652

loop_
_symmetry_equiv_pos_site_id
_symmetry_equiv_pos_as_xyz
1 +X,+Y,+Z
2 -X,-Y,-Z

loop_
_atom_site_label
_atom_site_type_symbol
_atom_site_fract_x
_atom_site_fract_y
_atom_site_fract_z
_atom_site_U_iso_or_equiv
_atom_site_adp_type
_atom_site_occupancy
_atom_site_symmetry_multiplicity
_atom_site_calc_flag
Zn1 Zn 0.29536(7) 0.38502(5) 0.61456(5) 0.0310(3) Uani 1.0 2 d
Cl1 Cl 0.5065(3) 0.00547(16) 0.71529(17) 0.0624(6) Uani 1.0 2 d
Cl2 Cl 0.2872(4) -0.0413(3) 0.7668(3) 0.0899(10) Uani 1.0 2 d
Cl56 Cl -0.2124(4) 0.8119(3) 1.1605(3) 0.0996(11) Uani 1.0 2 d
Cl58 Cl -0.1783(4) 0.6157(3) 0.7700(4) 0.1091(13) Uani 1.0 2 d
Cl59 Cl -0.1278(5) 0.6440(4) 1.0684(3) 0.1266(16) Uani 1.0 2 d
Cl62 Cl -0.1635(5) 0.4336(4) 0.8159(4) 0.1200(14) Uani 1.0 2 d
N6 N 0.2548(5) 0.5214(4) 0.6177(4) 0.0291(11) Uani 1.0 2 d
N8 N 0.1523(5) 0.2741(4) 0.5687(4) 0.0340(12) Uani 1.0 2 d
N60 N 0.3974(5) 0.4167(4) 0.7447(4) 0.0321(11) Uani 1.0 2 d
N66 N 0.3798(5) 0.3284(4) 0.5298(4) 0.0311(11) Uani 1.0 2 d
C2 C 0.1781(6) 0.0917(5) 0.3654(4) 0.0318(13) Uani 1.0 2 d
C3 C 0.2160(6) 0.1818(5) 0.4446(5) 0.0311(13) Uani 1.0 2 d
C4 C 0.3640(6) 0.5911(5) 0.7823(4) 0.0316(13) Uani 1.0 2 d
C5 C -0.2455(15) 0.7088(11) 1.0720(10) 0.110(6) Uani 1.0 2 d
C7 C 0.1364(6) 0.1936(5) 0.4953(4) 0.0307(13) Uani 1.0 2 d
C9 C 0.2869(6) 0.5973(5) 0.6977(4) 0.0304(13) Uani 1.0 2 d
C10 C 0.3282(6) 0.2429(5) 0.4590(4) 0.0299(12) Uani 1.0 2 d
C11 C 0.3130(6) -0.0040(5) 0.4567(5) 0.0335(13) Uani 1.0 2 d
C12 C 0.0270(7) 0.1272(5) 0.4838(5) 0.0364(14) Uani 1.0 2 d
C13 C 0.3943(7) 0.6821(5) 0.8587(5) 0.0346(14) Uani 1.0 2 d
C14 C 0.4155(6) 0.5081(5) 0.8046(5) 0.0327(13) Uani 1.0 2 d
C15 C 0.5304(7) 0.8408(5) 0.9505(5) 0.0372(14) Uani 1.0 2 d
C16 C 0.2272(6) 0.0043(5) 0.3741(4) 0.0300(13) Uani 1.0 2 d
C17 C 0.4095(6) 0.2287(5) 0.4066(5) 0.0321(13) Uani 1.0 2 d
C18 C 0.1916(6) -0.0798(5) 0.2978(5) 0.0313(13) Uani 1.0 2 d
C19 C 0.1095(7) -0.0726(6) 0.2167(5) 0.0382(15) Uani 1.0 2 d
C20 C 0.2429(7) -0.1674(5) 0.3082(5) 0.0381(15) Uani 1.0 2 d
C21 C 0.0951(6) 0.0980(6) 0.2817(5) 0.0350(14) Uani 1.0 2 d
C22 C 0.0623(7) 0.0121(6) 0.2056(5) 0.0377(15) Uani 1.0 2 d
C23 C 0.1695(7) 0.6545(6) 0.5848(5) 0.0378(14) Uani 1.0 2 d
C24 C 0.3590(7) -0.0886(6) 0.4636(5) 0.0381(15) Uani 1.0 2 d
C25 C 0.6346(8) 0.9117(6) 0.9651(5) 0.0464(17) Uani 1.0 2 d
C26 C 0.5258(7) 0.4105(6) 0.8813(5) 0.0404(15) Uani 1.0 2 d
C27 C 0.3554(8) 0.7781(5) 0.9928(5) 0.0384(15) Uani 1.0 2 d
C28 C 0.4591(8) 0.8493(5) 1.0084(5) 0.0415(16) Uani 1.0 2 d
C29 C 0.4954(7) 0.5050(5) 0.8897(5) 0.0364(14) Uani 1.0 2 d
C30 C 0.2317(6) 0.6791(5) 0.6767(5) 0.0326(13) Uani 1.0 2 d
C31 C 0.0598(7) 0.2579(6) 0.6013(5) 0.0368(14) Uani 1.0 2 d
C32 C 0.4896(6) 0.3629(5) 0.5221(5) 0.0337(13) Uani 1.0 2 d
C33 C 0.5755(7) 0.4530(6) 0.5905(5) 0.0413(16) Uani 1.0 2 d
C34 C 0.2179(7) 0.6200(6) 0.9048(5) 0.0404(15) Uani 1.0 2 d
C35 C 0.3219(7) 0.6916(5) 0.9169(5) 0.0353(14) Uani 1.0 2 d
C36 C 0.1833(9) 0.7154(7) 1.0364(6) 0.0510(19) Uani 1.0 2 d
C37 C 0.5102(6) 0.3045(5) 0.4476(5) 0.0358(14) Uani 1.0 2 d
C38 C 0.4972(7) 0.7554(5) 0.8748(5) 0.0349(14) Uani 1.0 2 d
C39 C 0.0410(7) 0.1839(6) 0.2683(5) 0.0390(15) Uani 1.0 2 d
C40 C 0.1845(6) 0.5560(5) 0.5512(5) 0.0340(13) Uani 1.0 2 d
C41 C 0.1343(7) 0.4930(6) 0.4552(5) 0.0382(15) Uani 1.0 2 d
C42 C -0.0198(7) 0.1663(6) 0.5510(5) 0.0386(15) Uani 1.0 2 d
C43 C 0.4619(7) 0.3588(6) 0.7896(5) 0.0385(15) Uani 1.0 2 d
C44 C -0.0228(7) 0.0185(6) 0.1206(5) 0.0451(17) Uani 1.0 2 d
C45 C 0.6774(7) 0.8190(6) 0.8366(5) 0.0433(16) Uani 1.0 2 d
C46 C 0.3234(7) -0.1727(6) 0.3879(5) 0.0386(15) Uani 1.0 2 d
C47 C 0.5749(7) 0.7475(5) 0.8185(5) 0.0385(15) Uani 1.0 2 d
C48 C -0.0370(8) 0.1865(7) 0.1874(6) 0.0475(18) Uani 1.0 2 d
C49 C 0.2813(9) 0.7854(6) 1.0512(6) 0.0487(18) Uani 1.0 2 d
C50 C 0.4633(8) 0.2533(6) 0.7482(6) 0.0469(18) Uani 1.0 2 d
C51 C 0.7059(8) 0.9026(6) 0.9116(5) 0.0484(18) Uani 1.0 2 d
C52 C 0.0483(8) 0.3293(6) 0.6813(6) 0.0460(17) Uani 1.0 2 d
C53 C 0.1509(8) 0.6311(6) 0.9621(6) 0.0463(17) Uani 1.0 2 d
C54 C -0.0692(8) 0.1017(7) 0.1121(5) 0.0495(19) Uani 1.0 2 d
C55 C 0.3955(14) -0.0775(10) 0.7107(10) 0.088(4) Uani 1.0 2 d
C57 C -0.2306(14) 0.5402(13) 0.8257(9) 0.103(5) Uani 1.0 2 d
H5A H -0.2820 0.7253 1.0173 0.1120 Uiso 1.0 2 d
H5B H -0.3145 0.6624 1.0792 0.1120 Uiso 1.0 2 d
H11 H 0.3382 0.0505 0.5070 0.0405 Uiso 1.0 2 d
H12 H -0.0070 0.0681 0.4389 0.0433 Uiso 1.0 2 d
H17 H 0.3970 0.1780 0.3547 0.0388 Uiso 1.0 2 d
H19 H 0.0839 -0.1282 0.1674 0.0459 Uiso 1.0 2 d
H20 H 0.2203 -0.2225 0.2586 0.0457 Uiso 1.0 2 d
H23 H 0.1254 0.6950 0.5519 0.0450 Uiso 1.0 2 d
H24 H 0.4148 -0.0920 0.5189 0.0452 Uiso 1.0 2 d
H25 H 0.6546 0.9668 1.0145 0.0550 Uiso 1.0 2 d
H26 H 0.5770 0.3854 0.9262 0.0485 Uiso 1.0 2 d
H28 H 0.4804 0.9036 1.0584 0.0490 Uiso 1.0 2 d
H29 H 0.5229 0.5568 0.9423 0.0439 Uiso 1.0 2 d
H30 H 0.2362 0.7385 0.7177 0.0392 Uiso 1.0 2 d
H33A H 0.6376 0.4323 0.6358 0.0493 Uiso 1.0 2 d
H33B H 0.5270 0.4939 0.6186 0.0493 Uiso 1.0 2 d
H33C H 0.6165 0.4903 0.5605 0.0493 Uiso 1.0 2 d
H34 H 0.1954 0.5635 0.8563 0.0481 Uiso 1.0 2 d
H36 H 0.1362 0.7222 1.0752 0.0606 Uiso 1.0 2 d
H37 H 0.5790 0.3150 0.4288 0.0435 Uiso 1.0 2 d
H39 H 0.0602 0.2396 0.3171 0.0479 Uiso 1.0 2 d
H41A H 0.0438 0.4787 0.4363 0.0461 Uiso 1.0 2 d
H41B H 0.1673 0.4319 0.4514 0.0461 Uiso 1.0 2 d
H41C H 0.1582 0.5280 0.4161 0.0461 Uiso 1.0 2 d
H42 H -0.0896 0.1383 0.5616 0.0467 Uiso 1.0 2 d
H44 H -0.0463 -0.0365 0.0710 0.0540 Uiso 1.0 2 d
H45 H 0.7266 0.8122 0.8003 0.0512 Uiso 1.0 2 d
H46 H 0.3554 -0.2311 0.3928 0.0462 Uiso 1.0 2 d
H47 H 0.5563 0.6929 0.7687 0.0465 Uiso 1.0 2 d
H48 H -0.0695 0.2443 0.1800 0.0580 Uiso 1.0 2 d
H49 H 0.3014 0.8396 1.1010 0.0587 Uiso 1.0 2 d
H50A H 0.4944 0.2498 0.6983 0.0569 Uiso 1.0 2 d
H50B H 0.3793 0.2169 0.7264 0.0569 Uiso 1.0 2 d
H50C H 0.5168 0.2258 0.7923 0.0569 Uiso 1.0 2 d
H51 H 0.7747 0.9514 0.9233 0.0587 Uiso 1.0 2 d
H52A H 0.0386 0.3928 0.6686 0.0555 Uiso 1.0 2 d
H52B H 0.1232 0.3373 0.7330 0.0555 Uiso 1.0 2 d
H52C H -0.0233 0.3045 0.6950 0.0555 Uiso 1.0 2 d
H53 H 0.0833 0.5829 0.9526 0.0549 Uiso 1.0 2 d
H54 H -0.1226 0.1050 0.0562 0.0603 Uiso 1.0 2 d
H55A H 0.4341 -0.1289 0.7344 0.1061 Uiso 1.0 2 d
H55B H 0.3474 -0.1062 0.6471 0.1061 Uiso 1.0 2 d
H57A H -0.2110 0.5724 0.8893 0.1134 Uiso 1.0 2 d
H57B H -0.3228 0.5200 0.7996 0.1134 Uiso 1.0 2 d

loop_
_atom_site_aniso_label
_atom_site_aniso_U_11
_atom_site_aniso_U_22
_atom_site_aniso_U_33
_atom_site_aniso_U_12
_atom_site_aniso_U_13
_atom_site_aniso_U_23
Zn1 0.0313(4) 0.0354(4) 0.0240(4) 0.0050(3) 0.0104(3) 0.0016(3)
Cl1 0.0726(15) 0.0528(12) 0.0603(14) 0.0099(10) 0.0281(12) 0.0035(10)
Cl2 0.093(2) 0.0851(19) 0.088(2) -0.0039(16) 0.0528(18) -0.0107(16)
Cl56 0.109(3) 0.090(3) 0.100(3) 0.0265(19) 0.036(2) 0.0204(19)
Cl58 0.094(3) 0.083(2) 0.148(4) 0.0046(18) 0.039(3) 0.029(3)
Cl59 0.153(4) 0.144(4) 0.077(3) 0.065(3) 0.035(3) 0.005(3)
Cl62 0.116(3) 0.112(3) 0.139(4) 0.037(3) 0.037(3) 0.048(3)
N6 0.028(3) 0.032(3) 0.025(3) 0.004(2) 0.010(2) 0.002(2)
N8 0.033(3) 0.039(3) 0.029(3) 0.005(3) 0.013(3) 0.004(3)
N60 0.035(3) 0.034(3) 0.025(3) 0.006(2) 0.011(3) 0.002(2)
N66 0.029(3) 0.039(3) 0.025(3) 0.008(2) 0.008(2) 0.006(3)
C2 0.027(3) 0.043(4) 0.023(3) 0.006(3) 0.007(3) 0.004(3)
C3 0.031(3) 0.036(3) 0.028(3) 0.008(3) 0.010(3) 0.008(3)
C4 0.028(3) 0.041(4) 0.022(3) 0.006(3) 0.010(3) 0.000(3)
C5 0.107(11) 0.092(9) 0.079(9) 0.025(8) -0.033(8) 0.002(7)
C7 0.032(3) 0.033(3) 0.025(3) 0.005(3) 0.009(3) 0.004(3)
C9 0.032(3) 0.036(3) 0.022(3) 0.005(3) 0.009(3) 0.006(3)
C10 0.029(3) 0.036(3) 0.023(3) 0.008(3) 0.009(3) 0.003(3)
C11 0.028(3) 0.042(4) 0.030(3) 0.005(3) 0.010(3) 0.008(3)
C12 0.033(4) 0.037(4) 0.035(4) -0.001(3) 0.011(3) 0.004(3)
C13 0.040(4) 0.039(4) 0.022(3) 0.018(3) 0.006(3) 0.004(3)
C14 0.032(3) 0.041(4) 0.027(3) 0.010(3) 0.011(3) 0.008(3)
C15 0.038(4) 0.042(4) 0.027(4) 0.016(3) 0.005(3) 0.006(3)
C16 0.025(3) 0.039(4) 0.023(3) 0.000(3) 0.009(3) 0.002(3)
C17 0.034(4) 0.041(4) 0.029(3) 0.014(3) 0.018(3) 0.011(3)
C18 0.029(3) 0.036(3) 0.029(3) 0.005(3) 0.012(3) 0.003(3)
C19 0.034(4) 0.047(4) 0.027(4) 0.006(3) 0.010(3) -0.006(3)
C20 0.040(4) 0.036(4) 0.038(4) 0.008(3) 0.018(3) 0.001(3)
C21 0.030(3) 0.051(4) 0.025(3) 0.013(3) 0.010(3) 0.007(3)
C22 0.033(4) 0.050(4) 0.028(4) 0.010(3) 0.008(3) 0.008(3)
C23 0.031(4) 0.049(4) 0.031(4) 0.011(3) 0.007(3) 0.010(3)
C24 0.031(4) 0.046(4) 0.038(4) 0.010(3) 0.010(3) 0.015(3)
C25 0.052(5) 0.037(4) 0.036(4) 0.001(3) 0.004(4) 0.000(3)
C26 0.044(4) 0.043(4) 0.030(4) 0.012(3) 0.007(3) 0.004(3)
C27 0.054(5) 0.041(4) 0.023(3) 0.025(3) 0.015(3) 0.007(3)
C28 0.055(5) 0.035(4) 0.028(4) 0.018(3) 0.008(3) -0.002(3)
C29 0.039(4) 0.042(4) 0.028(3) 0.012(3) 0.012(3) 0.004(3)
C30 0.028(3) 0.041(4) 0.028(3) 0.009(3) 0.009(3) 0.004(3)
C31 0.035(4) 0.046(4) 0.033(4) 0.008(3) 0.016(3) 0.007(3)
C32 0.031(3) 0.039(4) 0.036(4) 0.009(3) 0.013(3) 0.016(3)
C33 0.030(4) 0.043(4) 0.043(4) 0.002(3) 0.004(3) 0.007(3)
C34 0.050(4) 0.044(4) 0.030(4) 0.020(3) 0.015(3) 0.008(3)
C35 0.041(4) 0.043(4) 0.022(3) 0.017(3) 0.009(3) 0.007(3)
C36 0.064(5) 0.060(5) 0.041(4) 0.029(4) 0.031(4) 0.013(4)
C37 0.032(4) 0.044(4) 0.035(4) 0.010(3) 0.013(3) 0.012(3)
C38 0.036(4) 0.041(4) 0.024(3) 0.011(3) 0.007(3) 0.006(3)
C39 0.041(4) 0.043(4) 0.035(4) 0.011(3) 0.016(3) 0.008(3)
C40 0.025(3) 0.040(4) 0.034(4) 0.004(3) 0.009(3) 0.005(3)
C41 0.032(4) 0.052(4) 0.026(3) 0.005(3) 0.007(3) 0.005(3)
C42 0.033(4) 0.046(4) 0.041(4) 0.008(3) 0.018(3) 0.013(3)
C43 0.047(4) 0.042(4) 0.029(4) 0.013(3) 0.017(3) 0.006(3)
C44 0.041(4) 0.062(5) 0.022(3) 0.008(4) 0.002(3) 0.003(3)
C45 0.041(4) 0.052(4) 0.035(4) 0.009(3) 0.009(3) 0.012(3)
C46 0.034(4) 0.041(4) 0.045(4) 0.013(3) 0.016(3) 0.013(3)
C47 0.043(4) 0.041(4) 0.024(3) -0.000(3) 0.006(3) 0.003(3)
C48 0.043(4) 0.060(5) 0.043(4) 0.022(4) 0.011(4) 0.021(4)
C49 0.064(5) 0.052(5) 0.035(4) 0.027(4) 0.020(4) 0.008(4)
C50 0.062(5) 0.040(4) 0.040(4) 0.025(4) 0.016(4) 0.009(3)
C51 0.053(5) 0.047(4) 0.034(4) -0.005(4) 0.007(4) 0.005(3)
C52 0.044(4) 0.057(5) 0.039(4) 0.008(4) 0.020(4) 0.006(4)
C53 0.046(4) 0.056(5) 0.041(4) 0.013(4) 0.018(4) 0.013(4)
C54 0.043(4) 0.068(5) 0.032(4) 0.013(4) 0.003(3) 0.014(4)
C55 0.117(10) 0.091(8) 0.092(9) 0.055(8) 0.063(8) 0.040(7)
C57 0.091(9) 0.167(14) 0.052(7) 0.065(10) 0.019(6) 0.021(8)

loop_
_atom_type_symbol
_atom_type_description
_atom_type_scat_dispersion_real
_atom_type_scat_dispersion_imag
_atom_type_scat_source
C C 0.0000 0.0000
;
International Tables for Crystallography
(1992, Vol. C, Tables 4.2.6.8 and 6.1.1.4)
;
H H 0.0000 0.0000
;
International Tables for Crystallography
(1992, Vol. C, Table 6.1.1.4)
;
Cl Cl 0.0000 0.0000
;
International Tables for Crystallography
(1992, Vol. C, Tables 4.2.6.8 and 6.1.1.4)
;
N N 0.0000 0.0000
;
International Tables for Crystallography
(1992, Vol. C, Tables 4.2.6.8 and 6.1.1.4)
;
O O 0.0000 0.0000
;
International Tables for Crystallography
(1992, Vol. C, Tables 4.2.6.8 and 6.1.1.4)
;
Zn Zn 0.0000 0.0000
;
International Tables for Crystallography
(1992, Vol. C, Tables 4.2.6.8 and 6.1.1.4)
;

loop_
_geom_angle_atom_site_label_1
_geom_angle_atom_site_label_2
_geom_angle_atom_site_label_3
_geom_angle
_geom_angle_publ_flag
N6 Zn1 N8 117.2(3) yes
N6 Zn1 N60 95.1(2) yes
N6 Zn1 N66 118.0(3) yes
N8 Zn1 N60 117.4(3) yes
N8 Zn1 N66 95.2(3) yes
N60 Zn1 N66 115.7(3) yes
Zn1 N6 C9 123.3(5) yes
Zn1 N6 C40 129.3(4) yes
C9 N6 C40 107.0(6) yes
Zn1 N8 C7 123.5(5) yes
Zn1 N8 C31 129.0(5) yes
C7 N8 C31 107.4(6) yes
Zn1 N60 C14 124.0(5) yes
Zn1 N60 C43 128.4(5) yes
C14 N60 C43 107.5(5) yes
Zn1 N66 C10 124.1(5) yes
Zn1 N66 C32 130.0(4) yes
C10 N66 C32 105.9(6) yes
C3 C2 C16 120.5(6) yes
C3 C2 C21 118.7(7) yes
C16 C2 C21 120.8(6) yes
C2 C3 C7 116.3(6) yes
C2 C3 C10 116.0(7) yes
C7 C3 C10 127.7(6) yes
C9 C4 C13 116.7(6) yes
C9 C4 C14 127.6(6) yes
C13 C4 C14 115.7(6) yes
Cl56 C5 Cl59 116.8(8) yes
N8 C7 C3 124.9(6) yes
N8 C7 C12 108.0(7) yes
C3 C7 C12 127.1(6) yes
N6 C9 C4 124.5(6) yes
N6 C9 C30 108.2(6) yes
C4 C9 C30 127.3(6) yes
N66 C10 C3 124.3(7) yes
N66 C10 C17 108.9(6) yes
C3 C10 C17 126.8(6) yes
C16 C11 C24 121.4(6) yes
C7 C12 C42 107.4(6) yes
C4 C13 C35 119.3(6) yes
C4 C13 C38 120.2(7) yes
C35 C13 C38 120.4(6) yes
N60 C14 C4 125.0(6) yes
N60 C14 C29 108.8(6) yes
C4 C14 C29 126.2(6) yes
C25 C15 C28 122.3(6) yes
C25 C15 C38 118.9(8) yes
C28 C15 C38 118.8(7) yes
C2 C16 C11 122.4(6) yes
C2 C16 C18 119.7(6) yes
C11 C16 C18 118.0(6) yes
C10 C17 C37 106.5(6) yes
C16 C18 C19 118.7(7) yes
C16 C18 C20 118.6(6) yes
C19 C18 C20 122.6(6) yes
C18 C19 C22 123.0(6) yes
C18 C20 C46 121.7(6) yes
C2 C21 C22 118.1(7) yes
C2 C21 C39 123.7(6) yes
C22 C21 C39 118.1(6) yes
C19 C22 C21 119.6(6) yes
C19 C22 C44 122.3(6) yes
C21 C22 C44 118.0(7) yes
C30 C23 C40 106.4(7) yes
C11 C24 C46 120.8(7) yes
C15 C25 C51 122.8(7) yes
C29 C26 C43 105.5(7) yes
C28 C27 C35 119.9(8) yes
C28 C27 C49 122.4(6) yes
C35 C27 C49 117.7(7) yes
C15 C28 C27 121.5(6) yes
C14 C29 C26 107.2(6) yes
C9 C30 C23 107.6(6) yes
N8 C31 C42 110.9(7) yes
N8 C31 C52 122.0(6) yes
C42 C31 C52 127.1(8) yes
N66 C32 C33 121.0(7) yes
N66 C32 C37 111.6(6) yes
C33 C32 C37 127.4(7) yes
C35 C34 C53 121.7(7) yes
C13 C35 C27 118.8(7) yes
C13 C35 C34 123.2(6) yes
C27 C35 C34 118.0(8) yes
C49 C36 C53 120.3(10) yes
C17 C37 C32 107.2(7) yes
C13 C38 C15 120.6(7) yes
C13 C38 C47 122.1(6) yes
C15 C38 C47 117.3(7) yes
C21 C39 C48 121.6(7) yes
N6 C40 C23 110.7(6) yes
N6 C40 C41 121.1(6) yes
C23 C40 C41 128.2(7) yes
C12 C42 C31 106.3(7) yes
N60 C43 C26 111.0(7) yes
N60 C43 C50 123.4(6) yes
C26 C43 C50 125.6(7) yes
C22 C44 C54 121.0(7) yes
C47 C45 C51 119.4(8) yes
C20 C46 C24 119.5(7) yes
C38 C47 C45 121.4(6) yes
C39 C48 C54 120.3(8) yes
C27 C49 C36 121.8(7) yes
C25 C51 C45 120.3(8) yes
C34 C53 C36 120.5(8) yes
C44 C54 C48 121.0(7) yes
Cl1 C55 Cl2 118.8(8) yes
Cl58 C57 Cl62 109.8(10) yes
Cl56 C5 H5A 109.7(12) no
Cl56 C5 H5B 105.1(13) no
Cl59 C5 H5A 111.9(14) no
Cl59 C5 H5B 106.6(12) no
H5A C5 H5B 105.8(13) no
C16 C11 H11 119.1(7) no
C24 C11 H11 119.4(7) no
C7 C12 H12 126.4(8) no
C42 C12 H12 126.2(8) no
C10 C17 H17 126.9(7) no
C37 C17 H17 126.7(8) no
C18 C19 H19 118.8(8) no
C22 C19 H19 118.2(7) no
C18 C20 H20 119.1(7) no
C46 C20 H20 119.2(8) no
C30 C23 H23 126.4(7) no
C40 C23 H23 127.2(7) no
C11 C24 H24 119.5(7) no
C46 C24 H24 119.7(8) no
C15 C25 H25 117.7(9) no
C51 C25 H25 119.5(8) no
C29 C26 H26 127.6(7) no
C43 C26 H26 126.9(8) no
C15 C28 H28 119.8(8) no
C27 C28 H28 118.6(9) no
C14 C29 H29 126.6(8) no
C26 C29 H29 126.2(7) no
C9 C30 H30 125.9(7) no
C23 C30 H30 126.5(8) no
C32 C33 H33A 109.5(7) no
C32 C33 H33B 109.4(6) no
C32 C33 H33C 109.4(7) no
H33A C33 H33B 109.5(8) no
H33A C33 H33C 109.5(7) no
H33B C33 H33C 109.5(8) no
C35 C34 H34 119.0(9) no
C53 C34 H34 119.3(8) no
C49 C36 H36 120.0(8) no
C53 C36 H36 119.6(9) no
C17 C37 H37 126.4(7) no
C32 C37 H37 126.4(6) no
C21 C39 H39 119.1(7) no
C48 C39 H39 119.3(8) no
C40 C41 H41A 109.3(7) no
C40 C41 H41B 109.6(6) no
C40 C41 H41C 109.8(7) no
H41A C41 H41B 109.3(7) no
H41A C41 H41C 109.2(7) no
H41B C41 H41C 109.6(8) no
C12 C42 H42 126.9(7) no
C31 C42 H42 126.8(8) no
C22 C44 H44 119.3(9) no
C54 C44 H44 119.7(8) no
C47 C45 H45 120.2(7) no
C51 C45 H45 120.5(8) no
C20 C46 H46 119.9(7) no
C24 C46 H46 120.6(7) no
C38 C47 H47 119.8(7) no
C45 C47 H47 118.9(9) no
C39 C48 H48 120.0(8) no
C54 C48 H48 119.7(8) no
C27 C49 H49 119.6(9) no
C36 C49 H49 118.6(11) no
C43 C50 H50A 109.0(8) no
C43 C50 H50B 109.3(8) no
C43 C50 H50C 109.6(6) no
H50A C50 H50B 109.4(7) no
H50A C50 H50C 109.6(10) no
H50B C50 H50C 109.9(9) no
C25 C51 H51 120.5(8) no
C45 C51 H51 119.2(10) no
C31 C52 H52A 109.9(8) no
C31 C52 H52B 109.6(8) no
C31 C52 H52C 109.8(7) no
H52A C52 H52B 109.0(7) no
H52A C52 H52C 109.5(9) no
H52B C52 H52C 109.1(9) no
C34 C53 H53 119.8(8) no
C36 C53 H53 119.7(10) no
C44 C54 H54 119.8(8) no
C48 C54 H54 119.2(9) no
Cl1 C55 H55A 107.5(12) no
Cl1 C55 H55B 107.1(14) no
Cl2 C55 H55A 108.0(13) no
Cl2 C55 H55B 107.3(12) no
H55A C55 H55B 107.7(13) no
Cl58 C57 H57A 112.2(13) no
Cl58 C57 H57B 111.0(12) no
Cl62 C57 H57A 108.8(13) no
Cl62 C57 H57B 107.7(13) no
H57A C57 H57B 107.1(16) no

loop_
_geom_bond_atom_site_label_1
_geom_bond_atom_site_label_2
_geom_bond_distance
_geom_bond_publ_flag
Zn1 N6 1.991(6) yes
Zn1 N8 1.976(6) yes
Zn1 N60 1.980(5) yes
Zn1 N66 1.959(7) yes
Cl1 C55 1.607(16) yes
Cl2 C55 1.775(18) yes
Cl56 C5 1.709(14) yes
Cl58 C57 1.700(19) yes
Cl59 C5 1.679(18) yes
Cl62 C57 1.727(19) yes
N6 C9 1.398(8) yes
N6 C40 1.333(9) yes
N8 C7 1.392(8) yes
N8 C31 1.329(11) yes
N60 C14 1.376(8) yes
N60 C43 1.319(10) yes
N66 C10 1.393(7) yes
N66 C32 1.346(10) yes
C2 C3 1.503(8) yes
C2 C16 1.401(10) yes
C2 C21 1.409(9) yes
C3 C7 1.383(11) yes
C3 C10 1.394(9) yes
C4 C9 1.397(9) yes
C4 C13 1.491(9) yes
C4 C14 1.407(10) yes
C7 C12 1.420(10) yes
C9 C30 1.403(10) yes
C10 C17 1.421(11) yes
C11 C16 1.419(9) yes
C11 C24 1.345(11) yes
C12 C42 1.371(12) yes
C13 C35 1.412(12) yes
C13 C38 1.402(10) yes
C14 C29 1.401(9) yes
C15 C25 1.399(11) yes
C15 C28 1.397(13) yes
C15 C38 1.431(9) yes
C16 C18 1.425(8) yes
C17 C37 1.372(9) yes
C18 C19 1.378(9) yes
C18 C20 1.419(10) yes
C19 C22 1.364(11) yes
C20 C46 1.346(10) yes
C21 C22 1.440(9) yes
C21 C39 1.421(11) yes
C22 C44 1.435(10) yes
C23 C30 1.375(9) yes
C23 C40 1.409(10) yes
C24 C46 1.419(10) yes
C25 C51 1.340(14) yes
C26 C29 1.382(11) yes
C26 C43 1.415(9) yes
C27 C28 1.394(11) yes
C27 C35 1.443(9) yes
C27 C49 1.429(14) yes
C31 C42 1.416(9) yes
C31 C52 1.491(11) yes
C32 C33 1.506(9) yes
C32 C37 1.387(11) yes
C34 C35 1.413(11) yes
C34 C53 1.351(13) yes
C36 C49 1.340(13) yes
C36 C53 1.409(11) yes
C38 C47 1.435(12) yes
C39 C48 1.338(11) yes
C40 C41 1.502(9) yes
C43 C50 1.482(11) yes
C44 C54 1.332(13) yes
C45 C47 1.378(11) yes
C45 C51 1.415(10) yes
C48 C54 1.423(11) yes
C5 H5A 0.937(16) no
C5 H5B 1.022(17) no
C11 H11 0.930(6) no
C12 H12 0.930(6) no
C17 H17 0.932(7) no
C19 H19 0.930(7) no
C20 H20 0.930(7) no
C23 H23 0.930(8) no
C24 H24 0.932(7) no
C25 H25 0.931(7) no
C26 H26 0.932(8) no
C28 H28 0.928(7) no
C29 H29 0.930(6) no
C30 H30 0.926(7) no
C33 H33A 0.959(8) no
C33 H33B 0.960(8) no
C33 H33C 0.961(9) no
C34 H34 0.932(7) no
C36 H36 0.932(11) no
C37 H37 0.928(8) no
C39 H39 0.930(7) no
C41 H41A 0.963(7) no
C41 H41B 0.958(8) no
C41 H41C 0.959(9) no
C42 H42 0.931(8) no
C44 H44 0.929(7) no
C45 H45 0.917(9) no
C46 H46 0.930(8) no
C47 H47 0.931(7) no
C48 H48 0.932(9) no
C49 H49 0.926(8) no
C50 H50A 0.962(10) no
C50 H50B 0.959(9) no
C50 H50C 0.955(9) no
C51 H51 0.932(9) no
C52 H52A 0.960(9) no
C52 H52B 0.966(7) no
C52 H52C 0.958(10) no
C53 H53 0.926(9) no
C54 H54 0.930(8) no
C55 H55A 0.961(15) no
C55 H55B 0.971(13) no
C57 H57A 0.968(13) no
C57 H57B 0.987(14) no

loop_
_geom_contact_atom_site_label_1
_geom_contact_atom_site_label_2
_geom_contact_distance
_geom_contact_publ_flag
_geom_contact_site_symmetry_2
Zn1 C3 3.313(6) no .
Zn1 C4 3.328(6) no .
Zn1 C33 3.389(8) no .
Zn1 C41 3.384(8) no .
Zn1 C50 3.380(9) no .
Zn1 C52 3.374(10) no .
N6 C14 3.049(8) no .
N8 C10 3.033(10) no .
N60 C9 3.049(9) no .
N66 C7 3.026(9) no .
C2 C12 2.915(11) no .
C2 C17 2.913(9) no .
C2 C19 2.780(9) no .
C3 C11 2.925(10) no .
C3 C31 3.525(11) no .
C3 C32 3.530(9) no .
C3 C37 3.593(10) no .
C3 C39 2.923(10) no .
C3 C42 3.593(12) no .
C4 C34 2.918(12) no .
C4 C40 3.541(9) no .
C4 C43 3.531(11) no .
C4 C47 2.917(10) no .
C7 C11 3.597(10) no .
C7 C16 3.355(10) no .
C7 C21 3.265(10) no .
C7 C39 3.436(10) no .
C9 C34 3.595(11) no .
C9 C35 3.360(9) no .
C9 C38 3.292(8) no .
C9 C47 3.458(9) no .
C10 C11 3.431(10) no .
C10 C16 3.269(9) no .
C10 C21 3.335(8) no .
C10 C39 3.598(9) no .
C11 C20 2.770(9) no .
C12 C16 3.598(11) no .
C12 C21 3.504(11) no .
C13 C28 2.817(9) no .
C13 C29 2.889(11) no .
C13 C30 2.925(9) no .
C14 C34 3.423(12) no .
C14 C35 3.247(10) no .
C14 C38 3.343(10) no .
C14 C47 3.590(10) no .
C15 C35 2.844(10) no .
C15 C45 2.811(13) no .
C16 C17 3.446(10) no .
C16 C22 2.807(9) no .
C16 C46 2.811(11) no .
C17 C21 3.595(9) no .
C18 C21 2.828(10) no .
C18 C24 2.790(10) no .
C21 C54 2.800(10) no .
C22 C48 2.803(12) no .
C25 C47 2.766(9) no .
C27 C38 2.816(12) no .
C27 C53 2.804(11) no .
C29 C35 3.425(11) no .
C29 C38 3.557(11) no .
C30 C38 3.520(8) no .
C34 C49 2.771(10) no .
C35 C36 2.808(14) no .
C38 C51 2.819(11) no .
C39 C44 2.784(10) no .
Cl1 C18 3.565(8) no 2_656
Cl1 C50 3.486(9) no .
Cl2 Cl56 3.431(6) no 2_567
Cl56 Cl2 3.431(6) no 2_567
Cl58 C33 3.517(7) no 1_455
Cl58 C39 3.351(10) no 2_566
Cl58 C45 3.521(10) no 1_455
Cl58 C48 3.324(10) no 2_566
Cl62 C36 3.523(12) no 2_567
C11 C24 3.554(9) no 2_656
C18 Cl1 3.565(8) no 2_656
C24 C11 3.554(9) no 2_656
C24 C24 3.575(10) no 2_656
C25 C28 3.565(11) no 2_677
C28 C25 3.565(11) no 2_677
C29 C29 3.543(11) no 2_667
C29 C57 3.579(19) no 1_655
C30 C55 3.578(16) no 1_565
C32 C33 3.459(12) no 2_666
C33 Cl58 3.517(7) no 1_655
C33 C32 3.459(12) no 2_666
C33 C33 3.478(12) no 2_666
C36 Cl62 3.523(12) no 2_567
C39 Cl58 3.351(10) no 2_566
C40 C41 3.578(10) no 2_566
C41 C40 3.578(10) no 2_566
C45 Cl58 3.521(10) no 1_655
C48 Cl58 3.324(10) no 2_566
C50 Cl1 3.486(9) no .
C55 C30 3.578(16) no 1_545
C57 C29 3.579(19) no 1_455
Zn1 H33B 2.8909(9) no .
Zn1 H41B 2.8241(9) no .
Zn1 H50A 3.2294(9) no .
Zn1 H50B 3.2904(9) no .
Zn1 H52A 3.2784(10) no .
Zn1 H52B 3.2320(10) no .
N6 H23 3.150(6) no .
N6 H30 3.162(5) no .
N6 H33B 3.131(6) no .
N6 H41A 3.045(5) no .
N6 H41B 2.525(5) no .
N6 H41C 3.107(6) no .
N6 H52A 3.315(6) no .
N8 H12 3.172(5) no .
N8 H41B 3.222(7) no .
N8 H42 3.152(6) no .
N8 H50B 3.301(6) no .
N8 H52A 2.726(7) no .
N8 H52B 2.720(7) no .
N8 H52C 3.234(7) no .
N60 H26 3.145(6) no .
N60 H29 3.155(5) no .
N60 H33B 3.148(7) no .
N60 H50A 2.714(6) no .
N60 H50B 2.725(6) no .
N60 H50C 3.224(6) no .
N60 H52B 3.138(6) no .
N66 H17 3.188(6) no .
N66 H33A 2.944(5) no .
N66 H33B 2.569(5) no .
N66 H33C 3.194(6) no .
N66 H37 3.148(7) no .
N66 H41B 2.999(6) no .
N66 H50A 3.097(6) no .
C2 H11 2.648(7) no .
C2 H12 2.729(8) no .
C2 H17 2.730(7) no .
C2 H39 2.680(7) no .
C3 H11 2.583(7) no .
C3 H12 2.830(7) no .
C3 H17 2.840(8) no .
C3 H39 2.590(7) no .
C3 H41B 3.567(7) no .
C4 H29 2.814(7) no .
C4 H30 2.816(7) no .
C4 H34 2.581(8) no .
C4 H47 2.588(7) no .
C7 H11 3.149(7) no .
C7 H39 2.954(7) no .
C7 H41B 3.562(7) no .
C7 H42 3.154(8) no .
C9 H23 3.143(7) no .
C9 H34 3.135(8) no .
C9 H47 2.980(6) no .
C10 H11 2.957(7) no .
C10 H37 3.140(7) no .
C10 H39 3.175(6) no .
C10 H41B 3.335(7) no .
C11 H17 3.523(8) no .
C11 H46 3.238(7) no .
C12 H39 3.482(9) no .
C13 H29 2.692(8) no .
C13 H30 2.736(7) no .
C13 H34 2.664(8) no .
C13 H47 2.670(8) no .
C14 H26 3.147(7) no .
C14 H33B 3.552(8) no .
C14 H34 2.965(8) no .
C14 H47 3.170(8) no .
C15 H47 3.294(7) no .
C15 H51 3.244(8) no .
C16 H12 3.251(7) no .
C16 H17 3.095(7) no .
C16 H19 3.250(6) no .
C16 H20 3.283(7) no .
C16 H24 3.249(7) no .
C17 H11 3.414(8) no .
C18 H11 3.277(6) no .
C18 H46 3.253(7) no .
C19 H20 2.638(8) no .
C19 H44 2.641(7) no .
C20 H19 2.619(7) no .
C20 H24 3.224(7) no .
C21 H12 3.168(8) no .
C21 H17 3.257(7) no .
C21 H19 3.258(7) no .
C21 H44 3.304(6) no .
C21 H48 3.250(8) no .
C22 H39 3.295(7) no .
C22 H54 3.250(8) no .
C23 H41A 2.916(6) no .
C23 H41B 3.360(7) no .
C23 H41C 2.850(7) no .
C24 H20 3.229(7) no .
C25 H28 2.633(10) no .
C25 H45 3.213(9) no .
C26 H50A 3.181(7) no .
C26 H50B 3.164(6) no .
C26 H50C 2.638(7) no .
C27 H34 3.291(6) no .
C27 H36 3.261(9) no .
C28 H25 2.602(8) no .
C28 H49 2.660(9) no .
C29 H34 3.467(8) no .
C30 H47 3.483(7) no .
C31 H12 3.133(7) no .
C32 H17 3.124(6) no .
C32 H50A 3.518(8) no .
C33 H37 2.886(8) no .
C34 H29 3.539(8) no .
C34 H36 3.228(8) no .
C35 H28 3.287(6) no .
C35 H29 3.063(8) no .
C35 H30 3.273(7) no .
C35 H49 3.298(7) no .
C35 H53 3.247(8) no .
C36 H34 3.236(9) no .
C37 H33A 2.987(6) no .
C37 H33B 3.313(7) no .
C37 H33C 2.746(6) no .
C38 H25 3.268(6) no .
C38 H28 3.276(7) no .
C38 H29 3.197(8) no .
C38 H30 3.193(6) no .
C38 H45 3.280(8) no .
C39 H54 3.222(7) no .
C40 H30 3.128(7) no .
C41 H23 2.933(8) no .
C42 H52A 3.205(7) no .
C42 H52B 3.201(7) no .
C42 H52C 2.680(8) no .
C43 H29 3.130(7) no .
C44 H19 2.601(9) no .
C44 H48 3.227(9) no .
C45 H25 3.231(8) no .
C46 H11 3.241(7) no .
C47 H51 3.246(7) no .
C48 H44 3.237(9) no .
C49 H28 2.634(10) no .
C49 H53 3.212(8) no .
C50 H26 2.873(7) no .
C51 H47 3.247(7) no .
C52 H42 2.908(7) no .
C53 H49 3.216(7) no .
C54 H39 3.236(7) no .
H11 H17 3.5059(5) no .
H11 H24 2.2606(3) no .
H11 H50A 3.5208(6) no .
H12 H39 3.5768(5) no .
H12 H42 2.4788(4) no .
H17 H37 2.4800(4) no .
H19 H20 2.4633(3) no .
H19 H44 2.4494(3) no .
H20 H46 2.2624(4) no .
H23 H30 2.4779(5) no .
H23 H41A 3.0736(5) no .
H23 H41C 2.9566(4) no .
H24 H46 2.3547(4) no .
H25 H28 2.4461(3) no .
H25 H51 2.2715(3) no .
H26 H29 2.5002(4) no .
H26 H50A 3.5222(7) no .
H26 H50B 3.4973(6) no .
H26 H50C 2.6074(4) no .
H28 H49 2.4843(3) no .
H29 H34 3.5526(6) no .
H33A H37 3.1998(6) no .
H33A H50A 3.3978(4) no .
H33B H47 3.1717(5) no .
H33C H37 2.7659(5) no .
H34 H52A 3.2815(6) no .
H34 H52B 3.2251(5) no .
H34 H53 2.2674(3) no .
H36 H49 2.2497(3) no .
H36 H53 2.3279(4) no .
H39 H41A 3.5176(5) no .
H39 H41B 2.9396(5) no .
H39 H48 2.2587(4) no .
H42 H52A 3.5523(6) no .
H42 H52B 3.5423(6) no .
H42 H52C 2.6606(5) no .
H44 H54 2.2540(3) no .
H45 H47 2.2873(3) no .
H45 H51 2.3354(4) no .
H48 H54 2.3390(4) no .
H50B H52B 3.4881(5) no .
Cl1 H11 3.525(3) no .
Cl1 H17 2.998(3) no 2_656
Cl1 H24 2.956(3) no .
Cl1 H28 3.527(3) no 2_667
Cl1 H49 3.253(2) no 2_667
Cl1 H50A 3.495(3) no .
Cl1 H50B 3.388(3) no .
Cl1 H50C 3.033(3) no .
Cl2 H25 3.271(4) no 2_667
Cl2 H28 3.277(3) no 2_667
Cl2 H30 2.963(4) no 1_545
Cl56 H19 3.347(5) no 1_566
Cl56 H44 3.520(5) no 1_566
Cl56 H50B 3.050(5) no 2_567
Cl56 H52B 3.025(5) no 2_567
Cl58 H33A 3.077(4) no 1_455
Cl58 H33B 3.490(4) no 1_455
Cl58 H33C 3.422(4) no 1_455
Cl58 H39 3.122(6) no 2_566
Cl58 H41B 3.511(6) no 2_566
Cl58 H41C 3.296(5) no 2_566
Cl58 H45 3.028(4) no 1_455
Cl58 H47 3.271(5) no 1_455
Cl58 H48 3.054(4) no 2_566
Cl59 H19 3.542(5) no 1_566
Cl59 H34 3.490(6) no 2_567
Cl59 H36 3.052(6) no .
Cl59 H52B 3.124(5) no 2_567
Cl59 H52C 3.532(4) no 2_567
Cl59 H53 3.499(6) no .
Cl59 H53 3.214(6) no 2_567
Cl59 H57A 2.659(4) no .
Cl62 H20 2.864(5) no 2_556
Cl62 H33A 3.068(5) no 1_455
Cl62 H36 3.056(6) no 2_567
Cl62 H52C 3.219(6) no .
Cl62 H53 3.195(4) no .
N6 H33C 3.564(7) no 2_666
N6 H37 3.192(6) no 2_666
N6 H41A 3.219(6) no 2_566
N8 H23 3.267(6) no 2_566
N60 H5B 3.591(7) no 2_567
N60 H57B 3.137(6) no 1_655
N66 H33C 3.186(7) no 2_666
N66 H46 3.393(6) no 2_656
C5 H29 3.080(13) no 1_455
C5 H52B 3.241(16) no 2_567
C5 H57A 3.279(16) no .
C7 H23 3.420(7) no 2_566
C9 H37 3.252(8) no 2_666
C11 H24 3.124(7) no 2_656
C11 H42 2.914(7) no 2_556
C11 H55B 3.579(8) no .
C12 H12 3.254(8) no 2_556
C12 H23 3.197(8) no 2_566
C14 H57B 2.977(8) no 1_655
C15 H5A 2.864(8) no 1_655
C15 H25 3.596(8) no 2_677
C15 H55A 3.436(8) no 1_565
C16 H42 2.969(8) no 2_556
C17 H24 3.036(7) no 2_656
C17 H45 3.101(7) no 2_666
C17 H46 3.483(6) no 2_656
C17 H47 3.348(8) no 2_666
C17 H55A 3.417(8) no 2_656
C17 H55B 3.582(8) no 2_656
C18 H42 3.055(8) no 2_556
C18 H52C 3.574(7) no 2_556
C19 H36 3.343(7) no 1_544
C19 H49 3.403(8) no 1_544
C19 H51 3.567(9) no 2_666
C20 H36 3.494(7) no 1_544
C20 H42 3.082(9) no 2_556
C20 H50A 3.299(8) no 2_656
C20 H52C 2.985(8) no 2_556
C21 H45 3.047(8) no 2_666
C22 H45 3.313(8) no 2_666
C22 H51 3.251(9) no 2_666
C23 H37 2.921(8) no 2_666
C23 H41A 2.804(8) no 2_566
C23 H55B 3.519(7) no 1_565
C24 H11 3.290(8) no 2_656
C24 H24 3.339(8) no 2_656
C24 H42 2.948(8) no 2_556
C24 H55B 3.048(9) no .
C25 H5A 3.044(8) no 1_655
C25 H28 3.032(8) no 2_677
C25 H44 3.421(8) no 1_666
C25 H54 3.395(7) no 1_666
C25 H55A 3.590(8) no 1_565
C26 H5B 2.819(9) no 2_567
C26 H29 2.993(9) no 2_667
C26 H57A 3.534(8) no 1_655
C26 H57B 2.966(9) no 1_655
C27 H26 2.913(8) no 2_667
C27 H48 3.494(7) no 2_566
C27 H50C 3.321(7) no 2_667
C27 H54 3.201(8) no 2_566
C28 H5A 3.509(9) no 1_655
C28 H25 3.012(8) no 2_677
C28 H50C 3.521(8) no 2_667
C29 H5A 3.573(6) no 1_655
C29 H5B 3.312(6) no 1_655
C29 H5B 3.199(8) no 2_567
C29 H26 3.384(8) no 2_667
C29 H29 3.064(8) no 2_667
C29 H57A 3.375(8) no 1_655
C29 H57B 2.870(9) no 1_655
C30 H37 3.115(8) no 2_666
C30 H41A 3.388(6) no 2_566
C30 H48 3.410(8) no 2_566
C30 H55A 3.141(7) no 1_565
C30 H55B 3.359(8) no 1_565
C31 H23 2.942(7) no 2_566
C32 H33B 3.305(8) no 2_666
C32 H33C 2.836(8) no 2_666
C32 H46 2.918(8) no 2_656
C33 H33B 3.465(9) no 2_666
C33 H33C 3.021(8) no 2_666
C33 H41B 3.518(9) no 2_666
C33 H41C 3.037(8) no 2_666
C33 H46 3.308(8) no 2_656
C33 H57B 3.088(8) no 1_655
C34 H26 3.002(7) no 2_667
C34 H48 2.922(8) no 2_566
C35 H26 2.906(8) no 2_667
C35 H48 3.114(7) no 2_566
C36 H19 3.211(10) no 1_566
C36 H20 3.364(9) no 1_566
C36 H26 3.117(10) no 2_667
C36 H48 3.504(9) no 2_566
C36 H50C 3.545(8) no 2_667
C36 H54 3.207(10) no 2_566
C37 H24 3.268(8) no 2_656
C37 H33B 3.237(8) no 2_666
C37 H33C 3.322(8) no 2_666
C37 H46 2.993(8) no 2_656
C37 H47 3.328(8) no 2_666
C38 H5A 2.958(7) no 1_655
C38 H55A 3.002(8) no 1_565
C39 H30 3.457(9) no 2_566
C39 H45 3.146(9) no 2_666
C40 H33C 3.301(8) no 2_666
C40 H37 2.984(7) no 2_666
C40 H41A 2.663(7) no 2_566
C41 H33A 3.520(9) no 2_666
C41 H33C 2.900(8) no 2_666
C41 H41A 3.037(8) no 2_566
C41 H52A 3.139(8) no 2_566
C42 H12 3.350(8) no 2_556
C42 H23 2.915(8) no 2_566
C43 H5B 3.103(9) no 2_567
C43 H57B 3.114(8) no 1_655
C44 H25 3.456(8) no 1_444
C44 H44 3.450(9) no 2_555
C44 H51 3.169(7) no 1_444
C44 H51 3.112(9) no 2_666
C45 H5A 3.360(9) no 1_655
C45 H17 2.935(8) no 2_666
C45 H55A 2.982(8) no 1_565
C46 H42 3.039(9) no 2_556
C46 H50A 2.964(9) no 2_656
C46 H52C 3.433(7) no 2_556
C47 H5A 3.202(7) no 1_655
C47 H17 3.265(8) no 2_666
C47 H55A 2.741(8) no 1_565
C47 H57B 3.457(8) no 1_655
C48 H30 3.208(10) no 2_566
C48 H45 3.453(9) no 2_666
C49 H19 3.455(10) no 1_566
C49 H26 3.012(10) no 2_667
C49 H50C 2.876(8) no 2_667
C49 H54 2.875(9) no 2_566
C50 H46 3.472(10) no 2_656
C50 H49 3.557(9) no 2_667
C51 H5A 3.285(9) no 1_655
C51 H44 3.061(7) no 1_666
C51 H54 3.252(7) no 1_666
C51 H55A 3.407(8) no 1_565
C52 H23 3.578(8) no 2_566
C52 H41C 3.434(9) no 2_566
C53 H26 3.108(8) no 2_667
C53 H48 3.132(9) no 2_566
C54 H25 3.237(8) no 1_444
C54 H44 3.542(9) no 2_555
C54 H51 3.165(7) no 1_444
C55 H17 3.162(17) no 2_656
C55 H24 3.115(16) no .
C55 H30 3.055(15) no 1_545
C57 H33A 2.933(12) no 1_455
C57 H33B 3.487(12) no 1_455
C57 H47 3.402(18) no 1_455
C57 H53 3.434(13) no .
H5A C15 2.864(8) no 1_455
H5A C25 3.044(8) no 1_455
H5A C28 3.509(9) no 1_455
H5A C29 3.573(6) no 1_455
H5A C38 2.958(7) no 1_455
H5A C45 3.360(9) no 1_455
H5A C47 3.202(7) no 1_455
H5A C51 3.285(9) no 1_455
H5A H25 3.5158(5) no 1_455
H5A H29 2.8479(4) no 1_455
H5A H57A 2.9669(4) no .
H5B N60 3.591(7) no 2_567
H5B C26 2.819(9) no 2_567
H5B C29 3.312(6) no 1_455
H5B C29 3.199(8) no 2_567
H5B C43 3.103(9) no 2_567
H5B H26 2.9575(5) no 2_567
H5B H29 2.4558(4) no 1_455
H5B H29 3.5872(5) no 2_567
H5B H50B 3.5230(6) no 2_567
H5B H52B 3.1253(6) no 2_567
H11 Cl1 3.525(3) no .
H11 C24 3.290(8) no 2_656
H11 H24 2.9753(4) no 2_656
H11 H42 3.4131(5) no 2_556
H11 H55B 3.4517(5) no .
H12 C12 3.254(8) no 2_556
H12 C42 3.350(8) no 2_556
H12 H12 2.9984(4) no 2_556
H12 H42 3.1688(5) no 2_556
H17 Cl1 2.998(3) no 2_656
H17 C45 2.935(8) no 2_666
H17 C47 3.265(8) no 2_666
H17 C55 3.162(17) no 2_656
H17 H24 2.9919(4) no 2_656
H17 H45 2.4928(5) no 2_666
H17 H47 3.0820(4) no 2_666
H17 H55A 2.7615(4) no 2_656
H17 H55B 3.1455(4) no 2_656
H19 Cl56 3.347(5) no 1_544
H19 Cl59 3.542(5) no 1_544
H19 C36 3.211(10) no 1_544
H19 C49 3.455(10) no 1_544
H19 H36 2.5093(4) no 1_544
H19 H49 2.9947(4) no 1_544
H20 Cl62 2.864(5) no 2_556
H20 C36 3.364(9) no 1_544
H20 H36 2.7070(6) no 1_544
H20 H49 3.1993(5) no 1_544
H20 H50A 3.1614(5) no 2_656
H20 H50C 3.3168(5) no 2_656
H20 H52C 2.7903(4) no 2_556
H23 N8 3.267(6) no 2_566
H23 C7 3.420(7) no 2_566
H23 C12 3.197(8) no 2_566
H23 C31 2.942(7) no 2_566
H23 C42 2.915(8) no 2_566
H23 C52 3.578(8) no 2_566
H23 H37 3.2797(5) no 2_666
H23 H39 3.4410(5) no 2_566
H23 H41A 3.0369(4) no 2_566
H23 H41B 3.5999(5) no 2_566
H23 H42 3.2368(5) no 2_566
H23 H52A 3.3406(7) no 2_566
H23 H55B 3.3108(5) no 1_565
H24 Cl1 2.956(3) no .
H24 C11 3.124(7) no 2_656
H24 C17 3.036(7) no 2_656
H24 C24 3.339(8) no 2_656
H24 C37 3.268(8) no 2_656
H24 C55 3.115(16) no .
H24 H11 2.9753(4) no 2_656
H24 H17 2.9919(4) no 2_656
H24 H24 3.3540(4) no 2_656
H24 H37 3.4010(5) no 2_656
H24 H42 3.4550(6) no 2_556
H24 H55A 3.5511(7) no .
H24 H55B 2.4422(4) no .
H25 Cl2 3.271(4) no 2_667
H25 C15 3.596(8) no 2_677
H25 C28 3.012(8) no 2_677
H25 C44 3.456(8) no 1_666
H25 C54 3.237(8) no 1_666
H25 H5A 3.5158(5) no 1_655
H25 H28 2.6992(4) no 2_677
H25 H44 3.2304(5) no 1_666
H25 H54 2.8462(4) no 1_666
H26 C27 2.913(8) no 2_667
H26 C29 3.384(8) no 2_667
H26 C34 3.002(7) no 2_667
H26 C35 2.906(8) no 2_667
H26 C36 3.117(10) no 2_667
H26 C49 3.012(10) no 2_667
H26 C53 3.108(8) no 2_667
H26 H5B 2.9575(5) no 2_567
H26 H29 2.6919(4) no 2_667
H26 H34 3.5236(7) no 2_667
H26 H49 3.5306(5) no 2_667
H26 H57B 3.4162(5) no 1_655
H28 Cl1 3.527(3) no 2_667
H28 Cl2 3.277(3) no 2_667
H28 C25 3.032(8) no 2_677
H28 H25 2.6992(4) no 2_677
H28 H50C 3.2975(5) no 2_667
H29 C5 3.080(13) no 1_655
H29 C26 2.993(9) no 2_667
H29 C29 3.064(8) no 2_667
H29 H5A 2.8479(4) no 1_655
H29 H5B 2.4558(4) no 1_655
H29 H5B 3.5872(5) no 2_567
H29 H26 2.6919(4) no 2_667
H29 H29 2.8201(4) no 2_667
H29 H57A 3.3708(5) no 1_655
H29 H57B 3.2607(5) no 1_655
H30 Cl2 2.963(4) no 1_565
H30 C39 3.457(9) no 2_566
H30 C48 3.208(10) no 2_566
H30 C55 3.055(15) no 1_565
H30 H37 3.5988(5) no 2_666
H30 H39 3.2781(5) no 2_566
H30 H48 2.8466(4) no 2_566
H30 H55A 2.6879(4) no 1_565
H30 H55B 3.0100(4) no 1_565
H33A Cl58 3.077(4) no 1_655
H33A Cl62 3.068(5) no 1_655
H33A C41 3.520(9) no 2_666
H33A C57 2.933(12) no 1_655
H33A H41B 3.5733(4) no 2_666
H33A H41C 2.7378(4) no 2_666
H33A H46 2.7595(4) no 2_656
H33A H57B 2.5267(5) no 1_655
H33B Cl58 3.490(4) no 1_655
H33B C32 3.305(8) no 2_666
H33B C33 3.465(9) no 2_666
H33B C37 3.237(8) no 2_666
H33B C57 3.487(12) no 1_655
H33B H33C 2.9032(5) no 2_666
H33B H37 3.1659(4) no 2_666
H33B H57B 2.8047(6) no 1_655
H33C Cl58 3.422(4) no 1_655
H33C N6 3.564(7) no 2_666
H33C N66 3.186(7) no 2_666
H33C C32 2.836(8) no 2_666
H33C C33 3.021(8) no 2_666
H33C C37 3.322(8) no 2_666
H33C C40 3.301(8) no 2_666
H33C C41 2.900(8) no 2_666
H33C H33B 2.9032(5) no 2_666
H33C H33C 2.8302(4) no 2_666
H33C H41B 2.6686(4) no 2_666
H33C H41C 2.5032(4) no 2_666
H34 Cl59 3.490(6) no 2_567
H34 H26 3.5236(7) no 2_667
H34 H48 3.2261(4) no 2_566
H36 Cl59 3.052(6) no .
H36 Cl62 3.056(6) no 2_567
H36 C19 3.343(7) no 1_566
H36 C20 3.494(7) no 1_566
H36 H19 2.5093(4) no 1_566
H36 H20 2.7070(6) no 1_566
H36 H54 3.5210(5) no 2_566
H37 N6 3.192(6) no 2_666
H37 C9 3.252(8) no 2_666
H37 C23 2.921(8) no 2_666
H37 C30 3.115(8) no 2_666
H37 C40 2.984(7) no 2_666
H37 H23 3.2797(5) no 2_666
H37 H24 3.4010(5) no 2_656
H37 H30 3.5988(5) no 2_666
H37 H33B 3.1659(4) no 2_666
H37 H41C 3.4370(6) no 2_666
H37 H46 3.2312(6) no 2_656
H37 H47 3.0412(6) no 2_666
H37 H55A 3.2173(5) no 2_656
H37 H55B 3.1877(4) no 2_656
H39 Cl58 3.122(6) no 2_566
H39 H23 3.4410(5) no 2_566
H39 H30 3.2781(5) no 2_566
H39 H45 3.5160(5) no 2_666
H41A N6 3.219(6) no 2_566
H41A C23 2.804(8) no 2_566
H41A C30 3.388(6) no 2_566
H41A C40 2.663(7) no 2_566
H41A C41 3.037(8) no 2_566
H41A H23 3.0369(4) no 2_566
H41A H41A 2.5139(4) no 2_566
H41A H41B 3.5577(5) no 2_566
H41A H52A 2.7525(4) no 2_566
H41B Cl58 3.511(6) no 2_566
H41B C33 3.518(9) no 2_666
H41B H23 3.5999(5) no 2_566
H41B H33A 3.5733(4) no 2_666
H41B H33C 2.6686(4) no 2_666
H41B H41A 3.5577(5) no 2_566
H41C Cl58 3.296(5) no 2_566
H41C C33 3.037(8) no 2_666
H41C C52 3.434(9) no 2_566
H41C H33A 2.7378(4) no 2_666
H41C H33C 2.5032(4) no 2_666
H41C H37 3.4370(6) no 2_666
H41C H52A 2.6933(4) no 2_566
H41C H52C 3.4289(5) no 2_566
H42 C11 2.914(7) no 2_556
H42 C16 2.969(8) no 2_556
H42 C18 3.055(8) no 2_556
H42 C20 3.082(9) no 2_556
H42 C24 2.948(8) no 2_556
H42 C46 3.039(9) no 2_556
H42 H11 3.4131(5) no 2_556
H42 H12 3.1688(5) no 2_556
H42 H23 3.2368(5) no 2_566
H42 H24 3.4550(6) no 2_556
H42 H46 3.5838(5) no 2_556
H44 Cl56 3.520(5) no 1_544
H44 C25 3.421(8) no 1_444
H44 C44 3.450(9) no 2_555
H44 C51 3.061(7) no 1_444
H44 C54 3.542(9) no 2_555
H44 H25 3.2304(5) no 1_444
H44 H44 3.1026(5) no 2_555
H44 H51 2.5643(5) no 1_444
H44 H51 3.1650(5) no 2_666
H44 H54 3.2509(4) no 2_555
H45 Cl58 3.028(4) no 1_655
H45 C17 3.101(7) no 2_666
H45 C21 3.047(8) no 2_666
H45 C22 3.313(8) no 2_666
H45 C39 3.146(9) no 2_666
H45 C48 3.453(9) no 2_666
H45 H17 2.4928(5) no 2_666
H45 H39 3.5160(5) no 2_666
H45 H55A 3.3828(5) no 1_565
H46 N66 3.393(6) no 2_656
H46 C17 3.483(6) no 2_656
H46 C32 2.918(8) no 2_656
H46 C33 3.308(8) no 2_656
H46 C37 2.993(8) no 2_656
H46 C50 3.472(10) no 2_656
H46 H33A 2.7595(4) no 2_656
H46 H37 3.2312(6) no 2_656
H46 H42 3.5838(5) no 2_556
H46 H50A 2.5528(4) no 2_656
H46 H52C 3.5522(6) no 2_556
H47 Cl58 3.271(5) no 1_655
H47 C17 3.348(8) no 2_666
H47 C37 3.328(8) no 2_666
H47 C57 3.402(18) no 1_655
H47 H17 3.0820(4) no 2_666
H47 H37 3.0412(6) no 2_666
H47 H55A 3.0222(4) no 1_565
H47 H57A 3.5459(5) no 1_655
H47 H57B 2.9367(4) no 1_655
H48 Cl58 3.054(4) no 2_566
H48 C27 3.494(7) no 2_566
H48 C30 3.410(8) no 2_566
H48 C34 2.922(8) no 2_566
H48 C35 3.114(7) no 2_566
H48 C36 3.504(9) no 2_566
H48 C53 3.132(9) no 2_566
H48 H30 2.8466(4) no 2_566
H48 H34 3.2261(4) no 2_566
H48 H53 3.5350(5) no 2_566
H49 Cl1 3.253(2) no 2_667
H49 C19 3.403(8) no 1_566
H49 C50 3.557(9) no 2_667
H49 H19 2.9947(4) no 1_566
H49 H20 3.1993(5) no 1_566
H49 H26 3.5306(5) no 2_667
H49 H50C 2.6166(4) no 2_667
H49 H51 3.1847(5) no 2_677
H49 H54 3.0090(5) no 2_566
H50A Cl1 3.495(3) no .
H50A C20 3.299(8) no 2_656
H50A C46 2.964(9) no 2_656
H50A H20 3.1614(5) no 2_656
H50A H46 2.5528(4) no 2_656
H50B Cl1 3.388(3) no .
H50B Cl56 3.050(5) no 2_567
H50B H5B 3.5230(6) no 2_567
H50C Cl1 3.033(3) no .
H50C C27 3.321(7) no 2_667
H50C C28 3.521(8) no 2_667
H50C C36 3.545(8) no 2_667
H50C C49 2.876(8) no 2_667
H50C H20 3.3168(5) no 2_656
H50C H28 3.2975(5) no 2_667
H50C H49 2.6166(4) no 2_667
H51 C19 3.567(9) no 2_666
H51 C22 3.251(9) no 2_666
H51 C44 3.169(7) no 1_666
H51 C44 3.112(9) no 2_666
H51 C54 3.165(7) no 1_666
H51 H44 2.5643(5) no 1_666
H51 H44 3.1650(5) no 2_666
H51 H49 3.1847(5) no 2_677
H51 H54 2.5606(4) no 1_666
H52A C41 3.139(8) no 2_566
H52A H23 3.3406(7) no 2_566
H52A H41A 2.7525(4) no 2_566
H52A H41C 2.6933(4) no 2_566
H52B Cl56 3.025(5) no 2_567
H52B Cl59 3.124(5) no 2_567
H52B C5 3.241(16) no 2_567
H52B H5B 3.1253(6) no 2_567
H52C Cl59 3.532(4) no 2_567
H52C Cl62 3.219(6) no .
H52C C18 3.574(7) no 2_556
H52C C20 2.985(8) no 2_556
H52C C46 3.433(7) no 2_556
H52C H20 2.7903(4) no 2_556
H52C H41C 3.4289(5) no 2_566
H52C H46 3.5522(6) no 2_556
H53 Cl59 3.499(6) no .
H53 Cl59 3.214(6) no 2_567
H53 Cl62 3.195(4) no .
H53 C57 3.434(13) no .
H53 H48 3.5350(5) no 2_566
H53 H57A 3.1488(5) no .
H54 C25 3.395(7) no 1_444
H54 C27 3.201(8) no 2_566
H54 C36 3.207(10) no 2_566
H54 C49 2.875(9) no 2_566
H54 C51 3.252(7) no 1_444
H54 H25 2.8462(4) no 1_444
H54 H36 3.5210(5) no 2_566
H54 H44 3.2509(4) no 2_555
H54 H49 3.0090(5) no 2_566
H54 H51 2.5606(4) no 1_444
H55A C15 3.436(8) no 1_545
H55A C17 3.417(8) no 2_656
H55A C25 3.590(8) no 1_545
H55A C30 3.141(7) no 1_545
H55A C38 3.002(8) no 1_545
H55A C45 2.982(8) no 1_545
H55A C47 2.741(8) no 1_545
H55A C51 3.407(8) no 1_545
H55A H17 2.7615(4) no 2_656
H55A H24 3.5511(7) no .
H55A H30 2.6879(4) no 1_545
H55A H37 3.2173(5) no 2_656
H55A H45 3.3828(5) no 1_545
H55A H47 3.0222(4) no 1_545
H55B C11 3.579(8) no .
H55B C17 3.582(8) no 2_656
H55B C23 3.519(7) no 1_545
H55B C24 3.048(9) no .
H55B C30 3.359(8) no 1_545
H55B H11 3.4517(5) no .
H55B H17 3.1455(4) no 2_656
H55B H23 3.3108(5) no 1_545
H55B H24 2.4422(4) no .
H55B H30 3.0100(4) no 1_545
H55B H37 3.1877(4) no 2_656
H57A Cl59 2.659(4) no .
H57A C5 3.279(16) no .
H57A C26 3.534(8) no 1_455
H57A C29 3.375(8) no 1_455
H57A H5A 2.9669(4) no .
H57A H29 3.3708(5) no 1_455
H57A H47 3.5459(5) no 1_455
H57A H53 3.1488(5) no .
H57B N60 3.137(6) no 1_455
H57B C14 2.977(8) no 1_455
H57B C26 2.966(9) no 1_455
H57B C29 2.870(9) no 1_455
H57B C33 3.088(8) no 1_455
H57B C43 3.114(8) no 1_455
H57B C47 3.457(8) no 1_455
H57B H26 3.4162(5) no 1_455
H57B H29 3.2607(5) no 1_455
H57B H33A 2.5267(5) no 1_455
H57B H33B 2.8047(6) no 1_455
H57B H47 2.9367(4) no 1_455

loop_
_geom_torsion_atom_site_label_1
_geom_torsion_atom_site_label_2
_geom_torsion_atom_site_label_3
_geom_torsion_atom_site_label_4
_geom_torsion
_geom_torsion_publ_flag
N6 Zn1 N8 C7 122.1(4) no
N6 Zn1 N8 C31 -61.5(6) no
N8 Zn1 N6 C9 118.0(4) no
N8 Zn1 N6 C40 -54.4(6) no
N6 Zn1 N60 C14 2.3(5) no
N6 Zn1 N60 C43 -175.7(5) no
N60 Zn1 N6 C9 -6.5(5) no
N60 Zn1 N6 C40 -178.8(5) no
N6 Zn1 N66 C10 -117.9(4) no
N6 Zn1 N66 C32 57.4(6) no
N66 Zn1 N6 C9 -129.2(4) no
N66 Zn1 N6 C40 58.4(6) no
N8 Zn1 N60 C14 -122.0(5) no
N8 Zn1 N60 C43 60.0(6) no
N60 Zn1 N8 C7 -125.5(5) no
N60 Zn1 N8 C31 50.8(6) no
N8 Zn1 N66 C10 6.7(5) no
N8 Zn1 N66 C32 -178.0(5) no
N66 Zn1 N8 C7 -3.0(5) no
N66 Zn1 N8 C31 173.3(5) no
N60 Zn1 N66 C10 130.5(4) no
N60 Zn1 N66 C32 -54.2(6) no
N66 Zn1 N60 C14 126.8(5) no
N66 Zn1 N60 C43 -51.2(6) no
Zn1 N6 C9 C4 8.5(9) no
Zn1 N6 C9 C30 -173.2(4) no
Zn1 N6 C40 C23 173.8(4) no
Zn1 N6 C40 C41 -7.1(10) no
C9 N6 C40 C23 0.5(8) no
C9 N6 C40 C41 179.6(6) no
C40 N6 C9 C4 -177.7(6) no
C40 N6 C9 C30 0.7(8) no
Zn1 N8 C7 C3 -1.3(9) no
Zn1 N8 C7 C12 177.8(4) no
Zn1 N8 C31 C42 -176.6(4) no
Zn1 N8 C31 C52 2.6(10) no
C7 N8 C31 C42 0.2(8) no
C7 N8 C31 C52 179.4(6) no
C31 N8 C7 C3 -178.4(6) no
C31 N8 C7 C12 0.8(7) no
Zn1 N60 C14 C4 0.4(10) no
Zn1 N60 C14 C29 -178.1(4) no
Zn1 N60 C43 C26 177.9(4) no
Zn1 N60 C43 C50 -3.2(12) no
C14 N60 C43 C26 -0.3(9) no
C14 N60 C43 C50 178.6(7) no
C43 N60 C14 C4 178.8(7) no
C43 N60 C14 C29 0.3(8) no
Zn1 N66 C10 C3 -6.5(9) no
Zn1 N66 C10 C17 174.7(4) no
Zn1 N66 C32 C33 6.9(10) no
Zn1 N66 C32 C37 -174.5(4) no
C10 N66 C32 C33 -177.2(6) no
C10 N66 C32 C37 1.4(8) no
C32 N66 C10 C3 177.3(6) no
C32 N66 C10 C17 -1.6(7) no
C3 C2 C16 C11 0.4(11) no
C3 C2 C16 C18 -179.0(6) no
C16 C2 C3 C7 -95.4(8) no
C16 C2 C3 C10 83.9(9) no
C3 C2 C21 C22 178.3(6) no
C3 C2 C21 C39 -2.4(11) no
C21 C2 C3 C7 86.4(8) no
C21 C2 C3 C10 -94.4(8) no
C16 C2 C21 C22 0.0(11) no
C16 C2 C21 C39 179.3(6) no
C21 C2 C16 C11 178.6(6) no
C21 C2 C16 C18 -0.8(11) no
C2 C3 C7 N8 -177.1(6) no
C2 C3 C7 C12 3.9(10) no
C2 C3 C10 N66 -178.7(6) no
C2 C3 C10 C17 -0.0(10) no
C7 C3 C10 N66 0.5(11) no
C7 C3 C10 C17 179.1(6) no
C10 C3 C7 N8 3.8(12) no
C10 C3 C7 C12 -175.2(6) no
C9 C4 C13 C35 96.0(8) no
C9 C4 C13 C38 -86.8(8) no
C13 C4 C9 N6 176.2(6) no
C13 C4 C9 C30 -1.8(11) no
C9 C4 C14 N60 -0.1(13) no
C9 C4 C14 C29 178.2(7) no
C14 C4 C9 N6 -4.9(12) no
C14 C4 C9 C30 177.1(7) no
C13 C4 C14 N60 178.8(6) no
C13 C4 C14 C29 -2.9(11) no
C14 C4 C13 C35 -83.1(8) no
C14 C4 C13 C38 94.2(8) no
N8 C7 C12 C42 -1.6(8) no
C3 C7 C12 C42 177.6(6) no
N6 C9 C30 C23 -1.6(8) no
C4 C9 C30 C23 176.7(7) no
N66 C10 C17 C37 1.1(8) no
C3 C10 C17 C37 -177.7(6) no
C16 C11 C24 C46 0.3(12) no
C24 C11 C16 C2 180.0(7) no
C24 C11 C16 C18 -0.5(11) no
C7 C12 C42 C31 1.7(8) no
C4 C13 C35 C27 177.5(6) no
C4 C13 C35 C34 -2.2(10) no
C4 C13 C38 C15 -177.1(6) no
C4 C13 C38 C47 1.4(10) no
C35 C13 C38 C15 0.1(10) no
C35 C13 C38 C47 178.6(6) no
C38 C13 C35 C27 0.2(10) no
C38 C13 C35 C34 -179.4(6) no
N60 C14 C29 C26 -0.1(9) no
C4 C14 C29 C26 -178.6(7) no
C25 C15 C28 C27 179.9(7) no
C28 C15 C25 C51 177.9(7) no
C25 C15 C38 C13 179.2(6) no
C25 C15 C38 C47 0.6(10) no
C38 C15 C25 C51 -0.8(11) no
C28 C15 C38 C13 0.5(10) no
C28 C15 C38 C47 -178.1(6) no
C38 C15 C28 C27 -1.4(11) no
C2 C16 C18 C19 0.2(10) no
C2 C16 C18 C20 179.8(6) no
C11 C16 C18 C19 -179.3(6) no
C11 C16 C18 C20 0.3(10) no
C10 C17 C37 C32 -0.3(8) no
C16 C18 C19 C22 1.3(12) no
C16 C18 C20 C46 0.1(12) no
C19 C18 C20 C46 179.7(7) no
C20 C18 C19 C22 -178.3(7) no
C18 C19 C22 C21 -2.1(12) no
C18 C19 C22 C44 179.8(7) no
C18 C20 C46 C24 -0.3(13) no
C2 C21 C22 C19 1.4(11) no
C2 C21 C22 C44 179.6(6) no
C2 C21 C39 C48 179.7(7) no
C22 C21 C39 C48 -0.9(12) no
C39 C21 C22 C19 -178.0(7) no
C39 C21 C22 C44 0.2(11) no
C19 C22 C44 C54 178.8(8) no
C21 C22 C44 C54 0.6(12) no
C30 C23 C40 N6 -1.5(9) no
C30 C23 C40 C41 179.5(7) no
C40 C23 C30 C9 1.8(8) no
C11 C24 C46 C20 0.1(12) no
C15 C25 C51 C45 0.2(13) no
C29 C26 C43 N60 0.2(10) no
C29 C26 C43 C50 -178.6(7) no
C43 C26 C29 C14 -0.0(9) no
C28 C27 C35 C13 -1.1(10) no
C28 C27 C35 C34 178.5(6) no
C35 C27 C28 C15 1.8(11) no
C28 C27 C49 C36 -178.7(7) no
C49 C27 C28 C15 179.9(7) no
C35 C27 C49 C36 -0.5(12) no
C49 C27 C35 C13 -179.4(7) no
C49 C27 C35 C34 0.3(10) no
N8 C31 C42 C12 -1.2(8) no
C52 C31 C42 C12 179.6(7) no
N66 C32 C37 C17 -0.7(9) no
C33 C32 C37 C17 177.7(7) no
C35 C34 C53 C36 0.0(12) no
C53 C34 C35 C13 179.6(7) no
C53 C34 C35 C27 -0.1(11) no
C49 C36 C53 C34 -0.2(13) no
C53 C36 C49 C27 0.5(14) no
C13 C38 C47 C45 -178.4(6) no
C15 C38 C47 C45 0.1(10) no
C21 C39 C48 C54 0.8(13) no
C22 C44 C54 C48 -0.8(14) no
C47 C45 C51 C25 0.6(12) no
C51 C45 C47 C38 -0.7(11) no
C39 C48 C54 C44 0.1(14) no
